data_7039100
loop_
_publ_author_name
'Wang, Peng'
'Hao, Xiaomin'
'Cheng, Jianhua'
'Chao, Jianbin'
'Chen, Xia'

_publ_section_title
;
 Aluminum chelates supported by \b-quinolyl enolate ligands: synthesis and
 ROP of \e-CL.
;
_journal_issue 22
_journal_name_full 'Dalton transactions (Cambridge, England : 2003)'
_journal_page_first 9088
_journal_page_last 9096
_journal_paper_doi 10.1039/c6dt00001k
_journal_volume 45
_journal_year 2016
_chemical_formula_sum 'C14 H16 Al N O'
_chemical_formula_weight 241.26
_chemical_name_systematic
; 
 ? 
;
_space_group_IT_number 14
_symmetry_cell_setting monoclinic
_symmetry_space_group_name_Hall '-P 2yn'
_symmetry_space_group_name_H-M 'P 1 21/n 1'
_atom_sites_solution_hydrogens geom
_atom_sites_solution_primary direct
_atom_sites_solution_secondary difmap
_audit_creation_method SHELXL-97
_audit_update_record
;
2015-12-20 deposited with the CCDC.
2016-04-25 downloaded from the CCDC.
;
_cell_angle_alpha 90.00
_cell_angle_beta 90.9470(10)
_cell_angle_gamma 90.00
_cell_formula_units_Z 4
_cell_length_a 7.0753(3)
_cell_length_b 15.6291(6)
_cell_length_c 11.8798(4)
_cell_measurement_reflns_used 8329
_cell_measurement_temperature 200(2)
_cell_measurement_theta_max 28.292
_cell_measurement_theta_min 2.8795
_cell_volume 1313.50(9)
_computing_cell_refinement 'Bruker SAINT'
_computing_data_collection 'Bruker APEX2'
_computing_data_reduction 'Bruker SAINT'
_computing_molecular_graphics 'Bruker SHELXTL'
_computing_publication_material 'Bruker SHELXTL'
_computing_structure_refinement 'SHELXL-97 (Sheldrick, 1997)'
_computing_structure_solution 'SHELXS-97 (Sheldrick, 1990)'
_diffrn_ambient_temperature 200(2)
_diffrn_measured_fraction_theta_full 0.998
_diffrn_measured_fraction_theta_max 0.998
_diffrn_measurement_device_type 'Bruker APEX-II CCD'
_diffrn_measurement_method '\f and \w scans'
_diffrn_radiation_monochromator graphite
_diffrn_radiation_source 'fine-focus sealed tube'
_diffrn_radiation_type MoK\a
_diffrn_radiation_wavelength 0.71073
_diffrn_reflns_av_R_equivalents 0.0275
_diffrn_reflns_av_sigmaI/netI 0.0182
_diffrn_reflns_limit_h_max 8
_diffrn_reflns_limit_h_min -8
_diffrn_reflns_limit_k_max 18
_diffrn_reflns_limit_k_min -18
_diffrn_reflns_limit_l_max 12
_diffrn_reflns_limit_l_min -14
_diffrn_reflns_number 9697
_diffrn_reflns_theta_full 25.05
_diffrn_reflns_theta_max 25.05
_diffrn_reflns_theta_min 3.12
_exptl_absorpt_coefficient_mu 0.138
_exptl_crystal_colour yellow
_exptl_crystal_density_diffrn 1.220
_exptl_crystal_density_method 'not measured'
_exptl_crystal_description block
_exptl_crystal_F_000 512
_exptl_crystal_size_max 0.4
_exptl_crystal_size_mid 0.4
_exptl_crystal_size_min 0.35
_refine_diff_density_max 0.234
_refine_diff_density_min -0.271
_refine_diff_density_rms 0.061
_refine_ls_extinction_method none
_refine_ls_goodness_of_fit_ref 1.044
_refine_ls_hydrogen_treatment mixed
_refine_ls_matrix_type full
_refine_ls_number_parameters 157
_refine_ls_number_reflns 2328
_refine_ls_number_restraints 0
_refine_ls_restrained_S_all 1.044
_refine_ls_R_factor_all 0.0385
_refine_ls_R_factor_gt 0.0357
_refine_ls_shift/su_max 0.001
_refine_ls_shift/su_mean 0.000
_refine_ls_structure_factor_coef Fsqd
_refine_ls_weighting_details 'calc w=1/[\s^2^(Fo^2^)+(0.0584P)^2^+0.4375P] where P=(Fo^2^+2Fc^2^)/3'
_refine_ls_weighting_scheme calc
_refine_ls_wR_factor_gt 0.0977
_refine_ls_wR_factor_ref 0.1011
_reflns_number_gt 2132
_reflns_number_total 2328
_reflns_threshold_expression >2sigma(I)
_cod_data_source_file c6dt00001k2.cif
_cod_data_source_block 1b
_cod_depositor_comments
;
The following automatic conversions were performed:

'_symmetry_cell_setting' value 'Monoclinic' changed to 'monoclinic'
according to
/usr/data/users/saulius/crontab/automatic-downloads/rss-feeds/RSC/lib/dictionaries/cif_core.dic
dictionary named 'cif_core.dic' version 2.4.2 from 2011-04-26.

Automatic conversion script
Id: cif_fix_values 4268 2015-11-12 08:31:59Z antanas 

 Adding full bibliography for 7039100--7039104.cif.
;
_cod_original_sg_symbol_H-M P21/n
_cod_database_code 7039100

loop_
_symmetry_equiv_pos_as_xyz
'x, y, z'
'-x+1/2, y+1/2, -z+1/2'
'-x, -y, -z'
'x-1/2, -y-1/2, z-1/2'

loop_
_atom_site_label
_atom_site_type_symbol
_atom_site_fract_x
_atom_site_fract_y
_atom_site_fract_z
_atom_site_U_iso_or_equiv
_atom_site_adp_type
_atom_site_occupancy
_atom_site_symmetry_multiplicity
_atom_site_calc_flag
_atom_site_refinement_flags
Al1 Al 1.08647(6) 0.15535(3) 0.79238(3) 0.03007(16) Uani 1 1 d .
O1 O 1.06973(16) 0.26459(7) 0.75063(9) 0.0395(3) Uani 1 1 d .
N1 N 0.93198(15) 0.10640(7) 0.66906(9) 0.0255(3) Uani 1 1 d .
C11 C 0.9843(2) 0.29598(9) 0.66126(13) 0.0326(3) Uani 1 1 d .
C1 C 0.85666(19) 0.15718(9) 0.58763(12) 0.0274(3) Uani 1 1 d .
C12 C 1.0057(2) 0.39083(10) 0.64667(15) 0.0430(4) Uani 1 1 d .
H12A H 0.9666 0.4200 0.7155 0.064 Uiso 1 1 calc R
H12B H 0.9262 0.4100 0.5832 0.064 Uiso 1 1 calc R
H12C H 1.1382 0.4044 0.6318 0.064 Uiso 1 1 calc R
C9 C 0.90245(18) 0.01839(9) 0.66414(11) 0.0255(3) Uani 1 1 d .
C3 C 0.72138(18) 0.03515(10) 0.49059(12) 0.0299(3) Uani 1 1 d .
H3 H 0.6509 0.0117 0.4292 0.036 Uiso 1 1 calc R
C10 C 0.8845(2) 0.24790(9) 0.58613(12) 0.0333(3) Uani 1 1 d .
H10 H 0.8261 0.2780 0.5254 0.040 Uiso 1 1 calc R
C2 C 0.74849(19) 0.12051(10) 0.49715(12) 0.0309(3) Uani 1 1 d .
H2 H 0.6949 0.1567 0.4408 0.037 Uiso 1 1 calc R
C4 C 0.79783(18) -0.01980(9) 0.57507(11) 0.0272(3) Uani 1 1 d .
C8 C 0.9812(2) -0.03520(9) 0.74800(12) 0.0308(3) Uani 1 1 d .
H8 H 1.0510 -0.0107 0.8089 0.037 Uiso 1 1 calc R
C7 C 0.9583(2) -0.12226(10) 0.74274(13) 0.0347(3) Uani 1 1 d .
H7 H 1.0130 -0.1574 0.7999 0.042 Uiso 1 1 calc R
C6 C 0.8553(2) -0.16002(9) 0.65419(13) 0.0346(4) Uani 1 1 d .
H6 H 0.8409 -0.2204 0.6510 0.042 Uiso 1 1 calc R
C5 C 0.77563(19) -0.10938(9) 0.57238(12) 0.0324(3) Uani 1 1 d .
H5 H 0.7043 -0.1350 0.5129 0.039 Uiso 1 1 calc R
C13 C 0.9548(3) 0.13814(12) 0.93466(14) 0.0482(4) Uani 1 1 d .
H13A H 0.9570 0.1914 0.9781 0.072 Uiso 1 1 calc R
H13B H 1.0181 0.0929 0.9781 0.072 Uiso 1 1 calc R
H13C H 0.8234 0.1215 0.9188 0.072 Uiso 1 1 calc R
C14 C 1.3523(2) 0.12166(11) 0.78048(15) 0.0453(4) Uani 1 1 d .
H14A H 1.4009 0.1405 0.7078 0.068 Uiso 1 1 calc R
H14B H 1.3628 0.0593 0.7862 0.068 Uiso 1 1 calc R
H14C H 1.4263 0.1483 0.8415 0.068 Uiso 1 1 calc R

loop_
_atom_site_aniso_label
_atom_site_aniso_U_11
_atom_site_aniso_U_22
_atom_site_aniso_U_33
_atom_site_aniso_U_23
_atom_site_aniso_U_13
_atom_site_aniso_U_12
Al1 0.0348(3) 0.0287(3) 0.0265(3) -0.00382(15) -0.00689(18) 0.00004(16)
O1 0.0462(6) 0.0295(5) 0.0424(6) -0.0038(5) -0.0116(5) -0.0008(4)
N1 0.0258(6) 0.0274(6) 0.0233(6) -0.0007(5) -0.0004(4) -0.0006(4)
C11 0.0314(7) 0.0301(7) 0.0363(8) 0.0003(6) 0.0051(6) 0.0029(6)
C1 0.0248(7) 0.0327(7) 0.0247(7) 0.0015(5) 0.0014(5) 0.0022(5)
C12 0.0448(9) 0.0299(8) 0.0544(10) 0.0011(7) 0.0034(8) -0.0012(7)
C9 0.0230(6) 0.0298(7) 0.0238(7) -0.0007(5) 0.0025(5) -0.0017(5)
C3 0.0220(7) 0.0419(8) 0.0259(7) -0.0037(6) -0.0021(5) -0.0027(6)
C10 0.0365(8) 0.0314(8) 0.0320(8) 0.0045(6) -0.0011(6) 0.0042(6)
C2 0.0267(7) 0.0398(8) 0.0259(7) 0.0031(6) -0.0031(5) 0.0017(6)
C4 0.0207(6) 0.0341(7) 0.0269(7) -0.0026(5) 0.0028(5) -0.0034(5)
C8 0.0340(7) 0.0326(7) 0.0258(7) 0.0009(6) -0.0027(6) -0.0034(6)
C7 0.0374(8) 0.0340(8) 0.0326(8) 0.0062(6) 0.0014(6) -0.0007(6)
C6 0.0348(8) 0.0279(7) 0.0413(9) -0.0006(6) 0.0064(7) -0.0053(6)
C5 0.0270(7) 0.0359(8) 0.0345(8) -0.0073(6) 0.0022(6) -0.0071(6)
C13 0.0627(11) 0.0543(10) 0.0276(8) -0.0022(7) -0.0016(7) -0.0021(9)
C14 0.0386(9) 0.0399(9) 0.0569(11) -0.0114(8) -0.0133(7) 0.0021(7)

loop_
_atom_type_symbol
_atom_type_description
_atom_type_scat_dispersion_real
_atom_type_scat_dispersion_imag
_atom_type_scat_source
C C 0.0033 0.0016 'International Tables Vol C Tables 4.2.6.8 and 6.1.1.4'
H H 0.0000 0.0000 'International Tables Vol C Tables 4.2.6.8 and 6.1.1.4'
N N 0.0061 0.0033 'International Tables Vol C Tables 4.2.6.8 and 6.1.1.4'
O O 0.0106 0.0060 'International Tables Vol C Tables 4.2.6.8 and 6.1.1.4'
Al Al 0.0645 0.0514 'International Tables Vol C Tables 4.2.6.8 and 6.1.1.4'

loop_
_geom_angle_atom_site_label_1
_geom_angle_atom_site_label_2
_geom_angle_atom_site_label_3
_geom_angle
O1 Al1 C14 107.26(7)
O1 Al1 C13 109.93(7)
C14 Al1 C13 119.68(8)
O1 Al1 N1 97.57(5)
C14 Al1 N1 111.32(6)
C13 Al1 N1 108.79(7)
C11 O1 Al1 127.81(10)
C1 N1 C9 119.48(11)
C1 N1 Al1 120.75(9)
C9 N1 Al1 119.76(9)
O1 C11 C10 123.70(13)
O1 C11 C12 114.71(13)
C10 C11 C12 121.59(14)
N1 C1 C2 120.13(12)
N1 C1 C10 122.48(13)
C2 C1 C10 117.37(13)
N1 C9 C8 120.01(12)
N1 C9 C4 121.66(12)
C8 C9 C4 118.31(13)
C2 C3 C4 120.29(12)
C11 C10 C1 127.65(14)
C3 C2 C1 120.90(13)
C5 C4 C9 119.56(13)
C5 C4 C3 122.91(13)
C9 C4 C3 117.52(13)
C7 C8 C9 120.82(13)
C8 C7 C6 120.79(14)
C5 C6 C7 119.56(14)
C6 C5 C4 120.95(13)

loop_
_geom_bond_atom_site_label_1
_geom_bond_atom_site_label_2
_geom_bond_distance
Al1 O1 1.7814(11)
Al1 C14 1.9608(16)
Al1 C13 1.9621(17)
Al1 N1 1.9682(12)
O1 C11 1.3086(18)
N1 C1 1.3537(18)
N1 C9 1.3923(18)
C11 C10 1.356(2)
C11 C12 1.500(2)
C1 C2 1.429(2)
C1 C10 1.432(2)
C9 C8 1.4094(19)
C9 C4 1.4134(18)
C3 C2 1.350(2)
C3 C4 1.421(2)
C4 C5 1.409(2)
C8 C7 1.372(2)
C7 C6 1.400(2)
C6 C5 1.368(2)
